data_4323418
loop_
_publ_author_name
'Peter G. Jones'
'J\"org Laube'
'Carsten Th\"one'

_publ_contact_author
;
        Carsten Th\"one
        Institut f\"ur Anorganische und Analytische Chemie
        Technische Universit\"at Braunschweig
        Postfach 3329
        38023 Braunschweig
        Germany
;
_publ_contact_author_email thoene@xray36.anchem.nat.tu-bs.de
_publ_contact_author_fax '049 531 391-5387'
_publ_contact_author_phone '049 531 391-7350'
_publ_section_title
;
 Organometallic Selenolates. 5.1 Synthesis and Complexing Properties of
 2-Propene- and 2-Methyl-2-propeneselenolato Molybdenum and Tungsten
 Compounds. Crystal Structures of cp(CO)3WSeCH2C(CH3)CH2,
 [cp(CO)2MoSeCH2C(CH3)CH2]2, [cp(CO)3Mo(\m-SeCH2C(CH3)CH2)W(CO)5],
 [cp(CO)3Mo(\m-SeCH2C(CH3)CH2)Mo(CO)5], and
 [cp(CO)3Mo(\m-SeCH2CHCH2)Mo(CO)5]
;
_journal_name_full 'Inorganic Chemistry'
_journal_page_first 2097
_journal_page_last 2102
_journal_paper_doi 10.1021/ic961199c
_journal_volume 36
_journal_year 1997
_chemical_formula_sum 'C22 H24 Mo2 O4 Se2'
_chemical_formula_weight 702.21
_chemical_name_systematic
;
 ?
;
_space_group_IT_number 14
_symmetry_cell_setting monoclinic
_symmetry_space_group_name_Hall '-P 2ybc'
_symmetry_space_group_name_H-M 'P 1 21/c 1'
_atom_sites_solution_hydrogens geom
_atom_sites_solution_primary direct
_atom_sites_solution_secondary difmap
_audit_creation_method SHELXL
_cell_angle_alpha 90.00
_cell_angle_beta 102.42(2)
_cell_angle_gamma 90.00
_cell_formula_units_Z 4
_cell_length_a 11.151(2)
_cell_length_b 13.436(3)
_cell_length_c 16.872(3)
_cell_measurement_reflns_used 62
_cell_measurement_temperature 143(2)
_cell_measurement_theta_max 11.5
_cell_measurement_theta_min 10
_cell_volume 2468.7(9)
_computing_cell_refinement 'Stoe DIF4'
_computing_data_collection 'Stoe DIF4'
_computing_data_reduction 'Stoe REDU4'
_computing_molecular_graphics 'Siemens XP'
_computing_publication_material 'SHELXL-93 (Sheldrick, 1993)'
_computing_structure_refinement 'SHELXL-93 (Sheldrick, 1993)'
_computing_structure_solution 'SHELXS-86 (Sheldrick, 1990)'
_diffrn_ambient_temperature 143(2)
_diffrn_measurement_device 'Stoe STADI4'
_diffrn_measurement_method 'Theta/omega scans'
_diffrn_radiation_monochromator graphite
_diffrn_radiation_source 'fine-focus sealed tube'
_diffrn_radiation_type MoK\a
_diffrn_radiation_wavelength 0.71073
_diffrn_reflns_av_R_equivalents 0.0481
_diffrn_reflns_av_sigmaI/netI 0.0530
_diffrn_reflns_limit_h_max 13
_diffrn_reflns_limit_h_min -12
_diffrn_reflns_limit_k_max 8
_diffrn_reflns_limit_k_min -15
_diffrn_reflns_limit_l_max 0
_diffrn_reflns_limit_l_min -20
_diffrn_reflns_number 7061
_diffrn_reflns_theta_max 25.03
_diffrn_reflns_theta_min 3.03
_diffrn_standards_decay_% 0
_diffrn_standards_interval_time 60
_diffrn_standards_number 3
_exptl_absorpt_coefficient_mu 3.989
_exptl_absorpt_correction_T_max 0.91
_exptl_absorpt_correction_T_min 0.48
_exptl_absorpt_correction_type Psi-scans
_exptl_crystal_colour red
_exptl_crystal_density_diffrn 1.889
_exptl_crystal_description plate
_exptl_crystal_F_000 1360
_exptl_crystal_size_max 0.90
_exptl_crystal_size_mid 0.40
_exptl_crystal_size_min 0.10
_refine_diff_density_max 0.592
_refine_diff_density_min -0.625
_refine_diff_density_rms 0.114
_refine_ls_extinction_method none
_refine_ls_goodness_of_fit_all 1.029
_refine_ls_goodness_of_fit_obs 1.041
_refine_ls_hydrogen_treatment 'rigid methyls, others riding'
_refine_ls_matrix_type full
_refine_ls_number_parameters 273
_refine_ls_number_reflns 4302
_refine_ls_number_restraints 0
_refine_ls_restrained_S_all 1.032
_refine_ls_restrained_S_obs 1.041
_refine_ls_R_factor_all 0.0463
_refine_ls_R_factor_obs 0.0349
_refine_ls_shift/esd_max -0.001
_refine_ls_shift/esd_mean 0.000
_refine_ls_structure_factor_coef Fsqd
_refine_ls_weighting_details 'w=1/[\s^2^(Fo^2^)+(0.0386P)^2^+1.8067P] where P=(Fo^2^+2Fc^2^)/3'
_refine_ls_weighting_scheme calc
_refine_ls_wR_factor_all 0.0873
_refine_ls_wR_factor_obs 0.0798
_reflns_number_observed 3573
_reflns_number_total 4304
_reflns_observed_criterion >2sigma(I)
_cod_data_source_file ic961199c_1.cif
_cod_data_source_block broiler
_cod_depositor_comments
;
The following automatic conversions were performed:

'_refine_ls_weighting_scheme' value 'calc
w=1/[\s^2^(Fo^2^)+(0.0386P)^2^+1.8067P] where P=(Fo^2^+2Fc^2^)/3' was
changed to 'calc'. New tag '_refine_ls_weighting_details' was
created. The value of the new tag was set to
'w=1/[\s^2^(Fo^2^)+(0.0386P)^2^+1.8067P] where P=(Fo^2^+2Fc^2^)/3'.

Automatic conversion script
Id: cif_fix_values 3143 2015-03-26 13:38:13Z robertas 
;
_cod_database_code 4323418

loop_
_symmetry_equiv_pos_as_xyz
'x, y, z'
'-x, y+1/2, -z+1/2'
'-x, -y, -z'
'x, -y-1/2, z-1/2'

loop_
_atom_site_aniso_label
_atom_site_aniso_U_11
_atom_site_aniso_U_22
_atom_site_aniso_U_33
_atom_site_aniso_U_23
_atom_site_aniso_U_13
_atom_site_aniso_U_12
Mo1 0.0291(2) 0.0232(2) 0.0205(2) 0.0018(2) 0.0099(2) 0.0035(2)
C1 0.049(3) 0.035(3) 0.025(3) -0.001(3) 0.010(2) 0.010(3)
O1 0.080(3) 0.024(2) 0.047(2) 0.003(2) 0.014(2) -0.009(2)
C2 0.035(3) 0.023(3) 0.033(3) -0.003(2) 0.011(2) 0.005(2)
O2 0.064(3) 0.045(3) 0.021(2) 0.005(2) 0.010(2) 0.008(2)
C111 0.058(4) 0.046(4) 0.038(3) -0.010(3) 0.029(3) 0.004(3)
C112 0.052(4) 0.061(4) 0.034(3) 0.013(3) 0.025(3) 0.014(3)
C113 0.062(4) 0.038(4) 0.072(5) 0.018(4) 0.049(4) 0.002(3)
C114 0.035(3) 0.076(5) 0.041(3) 0.002(3) 0.020(3) 0.000(3)
C115 0.053(4) 0.057(4) 0.052(4) 0.022(4) 0.035(3) 0.031(3)
Se1 0.0253(2) 0.0223(3) 0.0251(2) 0.0002(2) 0.0049(2) -0.0001(2)
C5 0.037(3) 0.027(3) 0.035(3) -0.013(3) 0.000(2) 0.002(2)
C6 0.039(3) 0.041(4) 0.043(3) -0.002(3) -0.002(3) -0.007(3)
C7 0.089(6) 0.085(6) 0.088(6) 0.025(5) -0.023(5) -0.055(5)
C8 0.031(3) 0.062(5) 0.066(4) -0.008(4) -0.002(3) 0.003(3)
Se2 0.0283(3) 0.0235(3) 0.0220(2) -0.0008(2) 0.0067(2) -0.0023(2)
C9 0.041(3) 0.027(3) 0.035(3) -0.008(3) 0.012(2) -0.010(2)
C10 0.032(3) 0.036(3) 0.047(3) -0.020(3) 0.009(2) -0.008(2)
C11 0.042(3) 0.044(4) 0.065(4) -0.006(4) -0.002(3) -0.002(3)
C12 0.045(4) 0.079(5) 0.063(4) -0.029(4) 0.020(3) -0.023(4)
Mo2 0.0258(2) 0.0212(2) 0.0210(2) 0.0024(2) 0.0079(2) 0.0004(2)
C3 0.047(3) 0.036(3) 0.030(3) 0.003(3) 0.015(2) 0.000(3)
O3 0.079(3) 0.036(3) 0.059(3) 0.015(2) 0.021(2) -0.016(2)
C4 0.037(3) 0.046(4) 0.030(3) 0.004(3) 0.014(2) 0.002(3)
O4 0.053(3) 0.092(4) 0.021(2) 0.010(2) 0.008(2) 0.001(2)
C121 0.036(3) 0.035(3) 0.062(4) 0.027(3) 0.021(3) 0.014(3)
C122 0.048(3) 0.041(4) 0.033(3) 0.015(3) 0.007(3) 0.024(3)
C123 0.030(3) 0.045(4) 0.043(3) 0.003(3) 0.003(2) 0.005(3)
C124 0.034(3) 0.041(3) 0.043(3) 0.003(3) 0.017(2) 0.009(3)
C125 0.043(3) 0.023(3) 0.054(4) -0.001(3) 0.007(3) 0.010(3)

loop_
_atom_site_label
_atom_site_type_symbol
_atom_site_fract_x
_atom_site_fract_y
_atom_site_fract_z
_atom_site_U_iso_or_equiv
_atom_site_thermal_displace_type
_atom_site_occupancy
_atom_site_calc_flag
_atom_site_refinement_flags
_atom_site_disorder_group
Mo1 Mo 0.75170(4) 0.23109(3) 0.10728(2) 0.02358(12) Uani 1 d . .
C1 C 0.6819(5) 0.1029(4) 0.1276(3) 0.0359(13) Uani 1 d . .
O1 O 0.6449(4) 0.0260(3) 0.1406(3) 0.0500(11) Uani 1 d . .
C2 C 0.7941(5) 0.2132(4) 0.2241(3) 0.0298(12) Uani 1 d . .
O2 O 0.8201(4) 0.1999(3) 0.2936(2) 0.0434(10) Uani 1 d . .
C111 C 0.8320(6) 0.1625(5) 0.0042(4) 0.0444(15) Uani 1 d . .
H111 H 0.7942(6) 0.1055(5) -0.0237(4) 0.053 Uiso 1 calc R .
C112 C 0.8087(6) 0.2608(5) -0.0195(4) 0.046(2) Uani 1 d . .
H112 H 0.7518(6) 0.2826(5) -0.0666(4) 0.056 Uiso 1 calc R .
C113 C 0.8819(6) 0.3211(5) 0.0368(4) 0.052(2) Uani 1 d . .
H113 H 0.8845(6) 0.3917(5) 0.0347(4) 0.062 Uiso 1 calc R .
C114 C 0.9518(5) 0.2614(6) 0.0977(4) 0.049(2) Uani 1 d . .
H114 H 1.0089(5) 0.2842(6) 0.1443(4) 0.059 Uiso 1 calc R .
C115 C 0.9227(6) 0.1625(5) 0.0776(4) 0.050(2) Uani 1 d . .
H115 H 0.9571(6) 0.1056(5) 0.1074(4) 0.060 Uiso 1 calc R .
Se1 Se 0.68102(4) 0.40669(4) 0.15022(3) 0.02429(13) Uani 1 d . .
C5 C 0.7743(5) 0.4451(4) 0.2603(3) 0.0342(13) Uani 1 d . .
H5A H 0.7322(5) 0.5011(4) 0.2811(3) 0.041 Uiso 1 calc R .
H5B H 0.7772(5) 0.3882(4) 0.2979(3) 0.041 Uiso 1 calc R .
C6 C 0.9011(5) 0.4752(5) 0.2570(4) 0.0428(15) Uani 1 d . .
C7 C 0.9139(8) 0.5667(7) 0.2111(5) 0.094(3) Uani 1 d . .
H7A H 0.8731(45) 0.6221(11) 0.2325(23) 0.113 Uiso 1 calc R .
H7B H 0.8759(47) 0.5566(16) 0.1537(8) 0.113 Uiso 1 calc R .
H7C H 1.0012(8) 0.5823(25) 0.2167(29) 0.113 Uiso 1 calc R .
C8 C 0.9963(5) 0.4240(5) 0.2971(4) 0.055(2) Uani 1 d . .
H8A H 1.0774(5) 0.4457(5) 0.2972(4) 0.066 Uiso 1 calc R .
H8B H 0.9836(5) 0.3655(5) 0.3258(4) 0.066 Uiso 1 calc R .
Se2 Se 0.52147(4) 0.26544(4) 0.03602(3) 0.02440(13) Uani 1 d . .
C9 C 0.4255(5) 0.1401(4) 0.0110(3) 0.0337(12) Uani 1 d . .
H9A H 0.4620(5) 0.0984(4) -0.0261(3) 0.040 Uiso 1 calc R .
H9B H 0.4284(5) 0.1021(4) 0.0617(3) 0.040 Uiso 1 calc R .
C10 C 0.2963(5) 0.1637(4) -0.0275(4) 0.0383(14) Uani 1 d . .
C11 C 0.2736(6) 0.2145(5) -0.1085(4) 0.053(2) Uani 1 d . .
H11A H 0.3003(33) 0.1710(13) -0.1481(7) 0.063 Uiso 1 calc R .
H11B H 0.3199(29) 0.2770(15) -0.1038(7) 0.063 Uiso 1 calc R .
H11C H 0.1857(8) 0.2286(26) -0.1266(12) 0.063 Uiso 1 calc R .
C12 C 0.2055(6) 0.1394(6) 0.0085(5) 0.061(2) Uani 1 d . .
H12A H 0.2230(6) 0.1065(6) 0.0595(5) 0.073 Uiso 1 calc R .
H12B H 0.1230(6) 0.1549(6) -0.0168(5) 0.073 Uiso 1 calc R .
Mo2 Mo 0.45172(4) 0.36444(3) 0.15299(2) 0.02222(12) Uani 1 d . .
C3 C 0.4109(5) 0.2329(4) 0.1860(3) 0.0365(13) Uani 1 d . .
O3 O 0.3867(4) 0.1554(3) 0.2080(3) 0.0569(12) Uani 1 d . .
C4 C 0.5235(5) 0.3546(5) 0.2690(3) 0.0369(13) Uani 1 d . .
O4 O 0.5620(4) 0.3462(4) 0.3381(2) 0.0553(13) Uani 1 d . .
C121 C 0.3929(5) 0.5215(4) 0.0903(4) 0.043(2) Uani 1 d . .
H121 H 0.4491(5) 0.5646(4) 0.0721(4) 0.051 Uiso 1 calc R .
C122 C 0.3198(5) 0.4504(4) 0.0430(3) 0.0409(14) Uani 1 d . .
H122 H 0.3172(5) 0.4365(4) -0.0126(3) 0.049 Uiso 1 calc R .
C123 C 0.2502(5) 0.4027(5) 0.0924(4) 0.0405(14) Uani 1 d . .
H123 H 0.1929(5) 0.3504(5) 0.0760(4) 0.049 Uiso 1 calc R .
C124 C 0.2799(5) 0.4457(4) 0.1697(3) 0.0379(13) Uani 1 d . .
H124 H 0.2451(5) 0.4284(4) 0.2145(3) 0.046 Uiso 1 calc R .
C125 C 0.3706(5) 0.5196(4) 0.1697(4) 0.0404(14) Uani 1 d . .
H125 H 0.4089(5) 0.5598(4) 0.2142(4) 0.049 Uiso 1 calc R .

loop_
_atom_type_symbol
_atom_type_description
_atom_type_scat_dispersion_real
_atom_type_scat_dispersion_imag
_atom_type_scat_source
C C 0.0033 0.0016 'International Tables Vol C Tables 4.2.6.8 and 6.1.1.4'
H H 0.0000 0.0000 'International Tables Vol C Tables 4.2.6.8 and 6.1.1.4'
O O 0.0106 0.0060 'International Tables Vol C Tables 4.2.6.8 and 6.1.1.4'
Se Se -0.0929 2.2259 'International Tables Vol C Tables 4.2.6.8 and 6.1.1.4'
Mo Mo -1.6832 0.6857 'International Tables Vol C Tables 4.2.6.8 and 6.1.1.4'

loop_
_geom_angle_atom_site_label_1
_geom_angle_atom_site_label_2
_geom_angle_atom_site_label_3
_geom_angle
_geom_angle_site_symmetry_1
_geom_angle_site_symmetry_3
_geom_angle_publ_flag
C2 Mo1 C1 74.4(2) . . y
C2 Mo1 C115 98.1(2) . . ?
C1 Mo1 C115 93.8(2) . . ?
C2 Mo1 C114 93.7(2) . . ?
C1 Mo1 C114 126.6(2) . . ?
C115 Mo1 C114 35.4(2) . . ?
C2 Mo1 C111 131.7(2) . . ?
C1 Mo1 C111 90.8(2) . . ?
C115 Mo1 C111 36.1(2) . . ?
C114 Mo1 C111 58.7(2) . . ?
C2 Mo1 C112 151.1(2) . . ?
C1 Mo1 C112 119.8(2) . . ?
C115 Mo1 C112 58.2(2) . . ?
C114 Mo1 C112 57.4(2) . . ?
C111 Mo1 C112 34.2(2) . . ?
C2 Mo1 C113 121.7(2) . . ?
C1 Mo1 C113 147.3(2) . . ?
C115 Mo1 C113 57.8(2) . . ?
C114 Mo1 C113 34.6(2) . . ?
C111 Mo1 C113 56.8(2) . . ?
C112 Mo1 C113 33.4(2) . . ?
C2 Mo1 Se2 119.1(2) . . y
C1 Mo1 Se2 81.2(2) . . y
C115 Mo1 Se2 139.0(2) . . ?
C114 Mo1 Se2 143.2(2) . . ?
C111 Mo1 Se2 102.9(2) . . ?
C112 Mo1 Se2 89.0(2) . . ?
C113 Mo1 Se2 108.7(2) . . ?
C2 Mo1 Se1 81.6(2) . . y
C1 Mo1 Se1 126.0(2) . . y
C115 Mo1 Se1 137.6(2) . . ?
C114 Mo1 Se1 102.2(2) . . ?
C111 Mo1 Se1 138.6(2) . . ?
C112 Mo1 Se1 104.4(2) . . ?
C113 Mo1 Se1 86.2(2) . . ?
Se2 Mo1 Se1 69.44(2) . . y
O1 C1 Mo1 177.5(5) . . y
O2 C2 Mo1 178.2(5) . . y
C112 C111 C115 107.8(6) . . ?
C112 C111 Mo1 76.1(3) . . ?
C115 C111 Mo1 70.3(3) . . ?
C113 C112 C111 108.3(6) . . ?
C113 C112 Mo1 73.3(3) . . ?
C111 C112 Mo1 69.7(3) . . ?
C112 C113 C114 108.8(6) . . ?
C112 C113 Mo1 73.3(3) . . ?
C114 C113 Mo1 69.4(3) . . ?
C115 C114 C113 107.7(6) . . ?
C115 C114 Mo1 70.8(3) . . ?
C113 C114 Mo1 76.0(3) . . ?
C114 C115 C111 107.3(6) . . ?
C114 C115 Mo1 73.8(3) . . ?
C111 C115 Mo1 73.6(3) . . ?
C5 Se1 Mo2 110.8(2) . . y
C5 Se1 Mo1 111.2(2) . . y
Mo2 Se1 Mo1 99.26(2) . . y
C6 C5 Se1 110.3(4) . . y
C8 C6 C7 122.9(6) . . y
C8 C6 C5 120.4(6) . . y
C7 C6 C5 116.6(6) . . y
C9 Se2 Mo1 112.1(2) . . y
C9 Se2 Mo2 110.7(2) . . y
Mo1 Se2 Mo2 99.36(3) . . y
C10 C9 Se2 109.9(4) . . y
C12 C10 C9 120.8(6) . . y
C12 C10 C11 122.2(6) . . y
C9 C10 C11 117.0(5) . . y
C3 Mo2 C4 73.8(2) . . y
C3 Mo2 C124 98.4(2) . . ?
C4 Mo2 C124 94.7(2) . . ?
C3 Mo2 C125 131.7(2) . . ?
C4 Mo2 C125 91.5(2) . . ?
C124 Mo2 C125 36.0(2) . . ?
C3 Mo2 C123 93.7(2) . . ?
C4 Mo2 C123 127.3(2) . . ?
C124 Mo2 C123 35.5(2) . . ?
C125 Mo2 C123 59.1(2) . . ?
C3 Mo2 C121 151.0(2) . . ?
C4 Mo2 C121 121.2(2) . . ?
C124 Mo2 C121 58.2(2) . . ?
C125 Mo2 C121 35.0(2) . . ?
C123 Mo2 C121 57.4(2) . . ?
C3 Mo2 C122 121.2(2) . . ?
C4 Mo2 C122 149.1(2) . . ?
C124 Mo2 C122 58.2(2) . . ?
C125 Mo2 C122 58.0(2) . . ?
C123 Mo2 C122 34.7(2) . . ?
C121 Mo2 C122 33.8(2) . . ?
C3 Mo2 Se1 119.5(2) . . y
C4 Mo2 Se1 80.9(2) . . y
C124 Mo2 Se1 138.3(2) . . ?
C125 Mo2 Se1 102.41(15) . . ?
C123 Mo2 Se1 143.0(2) . . ?
C121 Mo2 Se1 88.65(14) . . ?
C122 Mo2 Se1 108.59(15) . . ?
C3 Mo2 Se2 83.1(2) . . y
C4 Mo2 Se2 126.4(2) . . y
C124 Mo2 Se2 136.72(15) . . ?
C125 Mo2 Se2 137.1(2) . . ?
C123 Mo2 Se2 101.3(2) . . ?
C121 Mo2 Se2 102.2(2) . . ?
C122 Mo2 Se2 83.93(14) . . ?
Se1 Mo2 Se2 69.54(2) . . y
O3 C3 Mo2 177.9(5) . . y
O4 C4 Mo2 177.1(5) . . y
C122 C121 C125 109.2(5) . . ?
C122 C121 Mo2 73.6(3) . . ?
C125 C121 Mo2 69.6(3) . . ?
C121 C122 C123 107.6(5) . . ?
C121 C122 Mo2 72.6(3) . . ?
C123 C122 Mo2 69.4(3) . . ?
C124 C123 C122 108.3(5) . . ?
C124 C123 Mo2 70.6(3) . . ?
C122 C123 Mo2 75.9(3) . . ?
C123 C124 C125 108.3(5) . . ?
C123 C124 Mo2 73.9(3) . . ?
C125 C124 Mo2 73.5(3) . . ?
C121 C125 C124 106.5(5) . . ?
C121 C125 Mo2 75.4(3) . . ?
C124 C125 Mo2 70.6(3) . . ?

loop_
_geom_bond_atom_site_label_1
_geom_bond_atom_site_label_2
_geom_bond_distance
_geom_bond_site_symmetry_2
_geom_bond_publ_flag
Mo1 C2 1.941(5) . y
Mo1 C1 1.950(6) . y
Mo1 C111 2.313(5) . ?
Mo1 C112 2.393(6) . ?
Mo1 C113 2.393(5) . ?
Mo1 C114 2.308(6) . ?
Mo1 C115 2.269(5) . ?
Mo1 cp 2.006(2) . y
Mo1 Se2 2.6308(9) . y
Mo1 Se1 2.6379(8) . y
C1 O1 1.151(7) . y
C2 O2 1.159(6) . y
C111 C112 1.387(9) . ?
C111 C115 1.421(9) . ?
C112 C113 1.376(9) . ?
C113 C114 1.402(9) . ?
C114 C115 1.392(9) . ?
Se1 C5 1.992(5) . y
Se1 Mo2 2.6294(8) . y
C5 C6 1.482(8) . y
C6 C8 1.323(8) . y
C6 C7 1.476(9) . y
Se2 C9 1.991(5) . y
Se2 Mo2 2.6325(8) . y
C9 C10 1.482(7) . y
C10 C12 1.329(8) . y
C10 C11 1.500(9) . y
Mo2 C3 1.937(6) . y
Mo2 C4 1.954(6) . y
Mo2 C121 2.389(5) . ?
Mo2 C122 2.402(5) . ?
Mo2 C123 2.318(5) . ?
Mo2 C124 2.275(5) . ?
Mo2 C125 2.313(5) . ?
Mo2 cp 2.006(2) . y
C3 O3 1.157(7) . y
C4 O4 1.157(6) . y
C121 C122 1.391(9) . ?
C121 C125 1.415(8) . ?
C122 C123 1.409(8) . ?
C123 C124 1.400(8) . ?
C124 C125 1.417(8) . ?

loop_
_geom_torsion_atom_site_label_1
_geom_torsion_atom_site_label_2
_geom_torsion_atom_site_label_3
_geom_torsion_atom_site_label_4
_geom_torsion
_geom_torsion_site_symmetry_1
_geom_torsion_site_symmetry_2
_geom_torsion_site_symmetry_3
_geom_torsion_site_symmetry_4
_geom_torsion_publ_flag
C2 Mo1 C1 O1 -64.4(108) . . . . ?
C115 Mo1 C1 O1 33.0(108) . . . . ?
C114 Mo1 C1 O1 18.6(109) . . . . ?
C111 Mo1 C1 O1 69.1(108) . . . . ?
C112 Mo1 C1 O1 88.2(108) . . . . ?
C113 Mo1 C1 O1 60.9(109) . . . . ?
Se2 Mo1 C1 O1 172.0(108) . . . . ?
Se1 Mo1 C1 O1 -131.4(107) . . . . ?
C1 Mo1 C2 O2 40.9(150) . . . . ?
C115 Mo1 C2 O2 -50.8(151) . . . . ?
C114 Mo1 C2 O2 -86.1(150) . . . . ?
C111 Mo1 C2 O2 -35.9(151) . . . . ?
C112 Mo1 C2 O2 -83.3(151) . . . . ?
C113 Mo1 C2 O2 -107.8(150) . . . . ?
Se2 Mo1 C2 O2 111.3(150) . . . . ?
Se1 Mo1 C2 O2 172.0(151) . . . . ?
C2 Mo1 C111 C112 -140.7(4) . . . . ?
C1 Mo1 C111 C112 149.6(4) . . . . ?
C115 Mo1 C111 C112 -115.1(6) . . . . ?
C114 Mo1 C111 C112 -76.9(4) . . . . ?
C112 Mo1 C111 C112 0.0 . . . . ?
C113 Mo1 C111 C112 -35.7(4) . . . . ?
Se2 Mo1 C111 C112 68.3(4) . . . . ?
Se1 Mo1 C111 C112 -5.1(5) . . . . ?
C2 Mo1 C111 C115 -25.6(5) . . . . ?
C1 Mo1 C111 C115 -95.3(4) . . . . ?
C115 Mo1 C111 C115 0.0 . . . . ?
C114 Mo1 C111 C115 38.2(4) . . . . ?
C112 Mo1 C111 C115 115.1(6) . . . . ?
C113 Mo1 C111 C115 79.4(4) . . . . ?
Se2 Mo1 C111 C115 -176.6(4) . . . . ?
Se1 Mo1 C111 C115 110.0(4) . . . . ?
C115 C111 C112 C113 0.0(6) . . . . ?
Mo1 C111 C112 C113 63.5(4) . . . . ?
C115 C111 C112 Mo1 -63.5(4) . . . . ?
Mo1 C111 C112 Mo1 0.0 . . . . ?
C2 Mo1 C112 C113 -39.8(7) . . . . ?
C1 Mo1 C112 C113 -153.2(4) . . . . ?
C115 Mo1 C112 C113 -78.6(4) . . . . ?
C114 Mo1 C112 C113 -36.5(4) . . . . ?
C111 Mo1 C112 C113 -117.5(6) . . . . ?
C113 Mo1 C112 C113 0.0 . . . . ?
Se2 Mo1 C112 C113 127.5(4) . . . . ?
Se1 Mo1 C112 C113 59.0(4) . . . . ?
C2 Mo1 C112 C111 77.7(6) . . . . ?
C1 Mo1 C112 C111 -35.7(5) . . . . ?
C115 Mo1 C112 C111 38.9(4) . . . . ?
C114 Mo1 C112 C111 81.0(4) . . . . ?
C111 Mo1 C112 C111 0.0 . . . . ?
C113 Mo1 C112 C111 117.5(6) . . . . ?
Se2 Mo1 C112 C111 -115.0(4) . . . . ?
Se1 Mo1 C112 C111 176.5(4) . . . . ?
C111 C112 C113 C114 -0.7(7) . . . . ?
Mo1 C112 C113 C114 60.6(4) . . . . ?
C111 C112 C113 Mo1 -61.3(4) . . . . ?
Mo1 C112 C113 Mo1 0.0 . . . . ?
C2 Mo1 C113 C112 158.7(4) . . . . ?
C1 Mo1 C113 C112 46.4(6) . . . . ?
C115 Mo1 C113 C112 79.8(4) . . . . ?
C114 Mo1 C113 C112 118.2(6) . . . . ?
C111 Mo1 C113 C112 36.6(4) . . . . ?
C112 Mo1 C113 C112 0.0 . . . . ?
Se2 Mo1 C113 C112 -56.9(4) . . . . ?
Se1 Mo1 C113 C112 -123.7(4) . . . . ?
C2 Mo1 C113 C114 40.4(5) . . . . ?
C1 Mo1 C113 C114 -71.8(6) . . . . ?
C115 Mo1 C113 C114 -38.4(4) . . . . ?
C114 Mo1 C113 C114 0.0 . . . . ?
C111 Mo1 C113 C114 -81.6(4) . . . . ?
C112 Mo1 C113 C114 -118.2(6) . . . . ?
Se2 Mo1 C113 C114 -175.1(4) . . . . ?
Se1 Mo1 C113 C114 118.1(4) . . . . ?
C112 C113 C114 C115 1.1(7) . . . . ?
Mo1 C113 C114 C115 64.1(4) . . . . ?
C112 C113 C114 Mo1 -63.1(4) . . . . ?
Mo1 C113 C114 Mo1 0.0 . . . . ?
C2 Mo1 C114 C115 98.8(4) . . . . ?
C1 Mo1 C114 C115 25.5(5) . . . . ?
C115 Mo1 C114 C115 0.0 . . . . ?
C111 Mo1 C114 C115 -39.0(4) . . . . ?
C112 Mo1 C114 C115 -79.6(4) . . . . ?
C113 Mo1 C114 C115 -114.8(6) . . . . ?
Se2 Mo1 C114 C115 -107.1(4) . . . . ?
Se1 Mo1 C114 C115 -179.0(3) . . . . ?
C2 Mo1 C114 C113 -146.4(4) . . . . ?
C1 Mo1 C114 C113 140.2(4) . . . . ?
C115 Mo1 C114 C113 114.8(6) . . . . ?
C111 Mo1 C114 C113 75.7(4) . . . . ?
C112 Mo1 C114 C113 35.2(4) . . . . ?
C113 Mo1 C114 C113 0.0 . . . . ?
Se2 Mo1 C114 C113 7.7(6) . . . . ?
Se1 Mo1 C114 C113 -64.3(4) . . . . ?
C113 C114 C115 C111 -1.1(6) . . . . ?
Mo1 C114 C115 C111 66.6(4) . . . . ?
C113 C114 C115 Mo1 -67.7(4) . . . . ?
Mo1 C114 C115 Mo1 0.0 . . . . ?
C112 C111 C115 C114 0.7(6) . . . . ?
Mo1 C111 C115 C114 -66.7(4) . . . . ?
C112 C111 C115 Mo1 67.4(4) . . . . ?
Mo1 C111 C115 Mo1 0.0 . . . . ?
C2 Mo1 C115 C114 -85.0(4) . . . . ?
C1 Mo1 C115 C114 -159.8(4) . . . . ?
C114 Mo1 C115 C114 0.0 . . . . ?
C111 Mo1 C115 C114 114.1(6) . . . . ?
C112 Mo1 C115 C114 77.2(4) . . . . ?
C113 Mo1 C115 C114 37.6(4) . . . . ?
Se2 Mo1 C115 C114 119.2(4) . . . . ?
Se1 Mo1 C115 C114 1.4(5) . . . . ?
C2 Mo1 C115 C111 161.0(4) . . . . ?
C1 Mo1 C115 C111 86.2(4) . . . . ?
C114 Mo1 C115 C111 -114.1(6) . . . . ?
C111 Mo1 C115 C111 0.0 . . . . ?
C112 Mo1 C115 C111 -36.8(4) . . . . ?
C113 Mo1 C115 C111 -76.5(4) . . . . ?
Se2 Mo1 C115 C111 5.1(5) . . . . ?
Se1 Mo1 C115 C111 -112.6(4) . . . . ?
C2 Mo1 Se1 C5 26.4(2) . . . . ?
C1 Mo1 Se1 C5 90.1(3) . . . . ?
C115 Mo1 Se1 C5 -66.5(3) . . . . ?
C114 Mo1 Se1 C5 -65.6(2) . . . . ?
C111 Mo1 Se1 C5 -121.8(3) . . . . ?
C112 Mo1 Se1 C5 -124.7(2) . . . . ?
C113 Mo1 Se1 C5 -96.5(3) . . . . ?
Se2 Mo1 Se1 C5 151.9(2) . . . . ?
C2 Mo1 Se1 Mo2 -90.2(2) . . . . ?
C1 Mo1 Se1 Mo2 -26.5(2) . . . . ?
C115 Mo1 Se1 Mo2 176.9(2) . . . . ?
C114 Mo1 Se1 Mo2 177.7(2) . . . . ?
C111 Mo1 Se1 Mo2 121.6(2) . . . . ?
C112 Mo1 Se1 Mo2 118.6(2) . . . . ?
C113 Mo1 Se1 Mo2 146.9(2) . . . . ?
Se2 Mo1 Se1 Mo2 35.26(2) . . . . ?
Mo2 Se1 C5 C6 -176.2(4) . . . . ?
Mo1 Se1 C5 C6 74.4(4) . . . . ?
Se1 C5 C6 C8 -117.0(6) . . . . ?
Se1 C5 C6 C7 66.2(7) . . . . ?
C2 Mo1 Se2 C9 -85.1(2) . . . . ?
C1 Mo1 Se2 C9 -18.4(2) . . . . ?
C115 Mo1 Se2 C9 67.3(3) . . . . ?
C114 Mo1 Se2 C9 124.8(3) . . . . ?
C111 Mo1 Se2 C9 70.4(2) . . . . ?
C112 Mo1 Se2 C9 101.9(2) . . . . ?
C113 Mo1 Se2 C9 129.4(3) . . . . ?
Se1 Mo1 Se2 C9 -152.2(2) . . . . ?
C2 Mo1 Se2 Mo2 32.0(2) . . . . ?
C1 Mo1 Se2 Mo2 98.6(2) . . . . ?
C115 Mo1 Se2 Mo2 -175.7(3) . . . . ?
C114 Mo1 Se2 Mo2 -118.2(3) . . . . ?
C111 Mo1 Se2 Mo2 -172.6(2) . . . . ?
C112 Mo1 Se2 Mo2 -141.0(2) . . . . ?
C113 Mo1 Se2 Mo2 -113.6(2) . . . . ?
Se1 Mo1 Se2 Mo2 -35.23(2) . . . . ?
Mo1 Se2 C9 C10 178.9(3) . . . . ?
Mo2 Se2 C9 C10 69.0(4) . . . . ?
Se2 C9 C10 C12 -116.8(6) . . . . ?
Se2 C9 C10 C11 63.9(6) . . . . ?
C5 Se1 Mo2 C3 -83.1(3) . . . . ?
Mo1 Se1 Mo2 C3 33.8(2) . . . . ?
C5 Se1 Mo2 C4 -17.6(3) . . . . ?
Mo1 Se1 Mo2 C4 99.3(2) . . . . ?
C5 Se1 Mo2 C124 69.3(3) . . . . ?
Mo1 Se1 Mo2 C124 -173.8(2) . . . . ?
C5 Se1 Mo2 C125 71.9(2) . . . . ?
Mo1 Se1 Mo2 C125 -171.2(2) . . . . ?
C5 Se1 Mo2 C123 126.3(3) . . . . ?
Mo1 Se1 Mo2 C123 -116.8(3) . . . . ?
C5 Se1 Mo2 C121 104.3(2) . . . . ?
Mo1 Se1 Mo2 C121 -138.8(2) . . . . ?
C5 Se1 Mo2 C122 132.0(2) . . . . ?
Mo1 Se1 Mo2 C122 -111.1(2) . . . . ?
C5 Se1 Mo2 Se2 -152.1(2) . . . . ?
Mo1 Se1 Mo2 Se2 -35.21(2) . . . . ?
C9 Se2 Mo2 C3 28.3(2) . . . . ?
Mo1 Se2 Mo2 C3 -89.7(2) . . . . ?
C9 Se2 Mo2 C4 92.3(3) . . . . ?
Mo1 Se2 Mo2 C4 -25.7(2) . . . . ?
C9 Se2 Mo2 C124 -66.6(3) . . . . ?
Mo1 Se2 Mo2 C124 175.4(2) . . . . ?
C9 Se2 Mo2 C125 -120.4(3) . . . . ?
Mo1 Se2 Mo2 C125 121.6(2) . . . . ?
C9 Se2 Mo2 C123 -64.1(2) . . . . ?
Mo1 Se2 Mo2 C123 177.9(2) . . . . ?
C9 Se2 Mo2 C121 -122.8(2) . . . . ?
Mo1 Se2 Mo2 C121 119.22(15) . . . . ?
C9 Se2 Mo2 C122 -94.2(2) . . . . ?
Mo1 Se2 Mo2 C122 147.8(2) . . . . ?
C9 Se2 Mo2 Se1 153.3(2) . . . . ?
Mo1 Se2 Mo2 Se1 35.33(2) . . . . ?
C4 Mo2 C3 O3 25.9(142) . . . . ?
C124 Mo2 C3 O3 -66.6(143) . . . . ?
C125 Mo2 C3 O3 -51.2(144) . . . . ?
C123 Mo2 C3 O3 -102.0(143) . . . . ?
C121 Mo2 C3 O3 -100.2(142) . . . . ?
C122 Mo2 C3 O3 -124.4(142) . . . . ?
Se1 Mo2 C3 O3 95.3(143) . . . . ?
Se2 Mo2 C3 O3 157.1(143) . . . . ?
C3 Mo2 C4 O4 -31.5(103) . . . . ?
C124 Mo2 C4 O4 65.8(103) . . . . ?
C125 Mo2 C4 O4 101.7(103) . . . . ?
C123 Mo2 C4 O4 50.5(104) . . . . ?
C121 Mo2 C4 O4 121.2(103) . . . . ?
C122 Mo2 C4 O4 92.9(104) . . . . ?
Se1 Mo2 C4 O4 -155.9(103) . . . . ?
Se2 Mo2 C4 O4 -99.8(103) . . . . ?
C3 Mo2 C121 C122 -39.1(6) . . . . ?
C4 Mo2 C121 C122 -153.9(3) . . . . ?
C124 Mo2 C121 C122 -79.2(4) . . . . ?
C125 Mo2 C121 C122 -118.4(5) . . . . ?
C123 Mo2 C121 C122 -37.0(3) . . . . ?
C122 Mo2 C121 C122 0.000(1) . . . . ?
Se1 Mo2 C121 C122 127.5(3) . . . . ?
Se2 Mo2 C121 C122 58.8(3) . . . . ?
C3 Mo2 C121 C125 79.3(6) . . . . ?
C4 Mo2 C121 C125 -35.6(4) . . . . ?
C124 Mo2 C121 C125 39.2(3) . . . . ?
C125 Mo2 C121 C125 0.000(2) . . . . ?
C123 Mo2 C121 C125 81.4(4) . . . . ?
C122 Mo2 C121 C125 118.4(5) . . . . ?
Se1 Mo2 C121 C125 -114.1(3) . . . . ?
Se2 Mo2 C121 C125 177.2(3) . . . . ?
C125 C121 C122 C123 0.0(6) . . . . ?
Mo2 C121 C122 C123 60.9(4) . . . . ?
C125 C121 C122 Mo2 -60.9(4) . . . . ?
Mo2 C121 C122 Mo2 0.0 . . . . ?
C3 Mo2 C122 C121 159.1(3) . . . . ?
C4 Mo2 C122 C121 47.0(6) . . . . ?
C124 Mo2 C122 C121 79.1(4) . . . . ?
C125 Mo2 C122 C121 36.5(3) . . . . ?
C123 Mo2 C122 C121 117.2(5) . . . . ?
C121 Mo2 C122 C121 0.000(2) . . . . ?
Se1 Mo2 C122 C121 -56.8(3) . . . . ?
Se2 Mo2 C122 C121 -122.8(3) . . . . ?
C3 Mo2 C122 C123 41.9(4) . . . . ?
C4 Mo2 C122 C123 -70.2(6) . . . . ?
C124 Mo2 C122 C123 -38.0(4) . . . . ?
C125 Mo2 C122 C123 -80.7(4) . . . . ?
C123 Mo2 C122 C123 0.0 . . . . ?
C121 Mo2 C122 C123 -117.2(5) . . . . ?
Se1 Mo2 C122 C123 -174.0(3) . . . . ?
Se2 Mo2 C122 C123 120.0(4) . . . . ?
C121 C122 C123 C124 0.7(6) . . . . ?
Mo2 C122 C123 C124 63.7(4) . . . . ?
C121 C122 C123 Mo2 -63.0(4) . . . . ?
Mo2 C122 C123 Mo2 0.0 . . . . ?
C3 Mo2 C123 C124 99.4(4) . . . . ?
C4 Mo2 C123 C124 27.0(5) . . . . ?
C124 Mo2 C123 C124 0.000(1) . . . . ?
C125 Mo2 C123 C124 -38.2(4) . . . . ?
C121 Mo2 C123 C124 -79.6(4) . . . . ?
C122 Mo2 C123 C124 -115.6(5) . . . . ?
Se1 Mo2 C123 C124 -106.0(4) . . . . ?
Se2 Mo2 C123 C124 -177.0(3) . . . . ?
C3 Mo2 C123 C122 -145.1(4) . . . . ?
C4 Mo2 C123 C122 142.5(4) . . . . ?
C124 Mo2 C123 C122 115.6(5) . . . . ?
C125 Mo2 C123 C122 77.3(4) . . . . ?
C121 Mo2 C123 C122 36.0(3) . . . . ?
C122 Mo2 C123 C122 0.0 . . . . ?
Se1 Mo2 C123 C122 9.5(5) . . . . ?
Se2 Mo2 C123 C122 -61.4(4) . . . . ?
C122 C123 C124 C125 -1.2(6) . . . . ?
Mo2 C123 C124 C125 66.0(4) . . . . ?
C122 C123 C124 Mo2 -67.2(4) . . . . ?
Mo2 C123 C124 Mo2 0.0 . . . . ?
C3 Mo2 C124 C123 -84.5(4) . . . . ?
C4 Mo2 C124 C123 -158.8(4) . . . . ?
C125 Mo2 C124 C123 115.3(5) . . . . ?
C123 Mo2 C124 C123 0.0 . . . . ?
C121 Mo2 C124 C123 77.1(4) . . . . ?
C122 Mo2 C124 C123 37.2(4) . . . . ?
Se1 Mo2 C124 C123 119.6(3) . . . . ?
Se2 Mo2 C124 C123 4.4(5) . . . . ?
C3 Mo2 C124 C125 160.3(4) . . . . ?
C4 Mo2 C124 C125 86.0(4) . . . . ?
C125 Mo2 C124 C125 0.0 . . . . ?
C123 Mo2 C124 C125 -115.3(5) . . . . ?
C121 Mo2 C124 C125 -38.1(3) . . . . ?
C122 Mo2 C124 C125 -78.1(4) . . . . ?
Se1 Mo2 C124 C125 4.3(4) . . . . ?
Se2 Mo2 C124 C125 -110.9(3) . . . . ?
C122 C121 C125 C124 -0.8(6) . . . . ?
Mo2 C121 C125 C124 -64.2(4) . . . . ?
C122 C121 C125 Mo2 63.4(4) . . . . ?
Mo2 C121 C125 Mo2 0.0 . . . . ?
C123 C124 C125 C121 1.2(6) . . . . ?
Mo2 C124 C125 C121 67.5(4) . . . . ?
C123 C124 C125 Mo2 -66.3(4) . . . . ?
Mo2 C124 C125 Mo2 0.0 . . . . ?
C3 Mo2 C125 C121 -140.4(4) . . . . ?
C4 Mo2 C125 C121 150.2(4) . . . . ?
C124 Mo2 C125 C121 -113.8(5) . . . . ?
C123 Mo2 C125 C121 -76.1(4) . . . . ?
C121 Mo2 C125 C121 0.000(2) . . . . ?
C122 Mo2 C125 C121 -35.2(3) . . . . ?
Se1 Mo2 C125 C121 69.1(3) . . . . ?
Se2 Mo2 C125 C121 -4.1(5) . . . . ?
C3 Mo2 C125 C124 -26.6(5) . . . . ?
C4 Mo2 C125 C124 -96.0(4) . . . . ?
C124 Mo2 C125 C124 0.0 . . . . ?
C123 Mo2 C125 C124 37.7(3) . . . . ?
C121 Mo2 C125 C124 113.8(5) . . . . ?
C122 Mo2 C125 C124 78.6(4) . . . . ?
Se1 Mo2 C125 C124 -177.1(3) . . . . ?
Se2 Mo2 C125 C124 109.7(3) . . . . ?
